data_4335520
loop_
_publ_author_name
'Ver\'onica Paredes-Garc\'ia'
'Ricardo C. Santana'
'Rosa Madrid'
'Andr\'es Vega'
'Evgenia Spodine'
'Diego Venegas-Yazigi'

_publ_section_title
;
 Unusual Conformation of a Dinuclear Paddle Wheel Copper(II) Complex.
 Synthesis, Structural Characterization and EPR Studies
;
_journal_name_full 'Inorganic Chemistry'
_journal_page_first 8369
_journal_page_last 8377
_journal_paper_doi 10.1021/ic3027804
_journal_volume 52
_journal_year 2013
_chemical_formula_moiety 'C12 H22 Cu2 N2 O10'
_chemical_formula_sum 'C12 H22 Cu2 N2 O10'
_chemical_formula_weight 481.42
_space_group_IT_number 15
_symmetry_cell_setting monoclinic
_symmetry_space_group_name_Hall '-C 2yc'
_symmetry_space_group_name_H-M 'C 1 2/c 1'
_atom_sites_solution_hydrogens geom
_atom_sites_solution_primary direct
_atom_sites_solution_secondary difmap
_audit_creation_method SHELXL-97
_cell_angle_alpha 90.00
_cell_angle_beta 119.874(2)
_cell_angle_gamma 90.00
_cell_formula_units_Z 4
_cell_length_a 15.4663(19)
_cell_length_b 9.6665(12)
_cell_length_c 14.6754(18)
_cell_measurement_reflns_used 4730
_cell_measurement_temperature 150(2)
_cell_measurement_theta_max 25.037
_cell_measurement_theta_min 2.596
_cell_volume 1902.5(4)
_computing_cell_refinement 'SAINT-NT (Bruker, 1999)'
_computing_data_collection 'SMART-NT (Bruker, 2001)'
_computing_data_reduction 'SAINT-NT (Bruker, 1999)'
_computing_molecular_graphics 'SHELXTL-NT (Bruker, 1999), ORTEP-III (Farrugia 1997)'
_computing_publication_material 'SHELXTL-NT (Bruker, 1999)'
_computing_structure_refinement 'SHELXTL-NT (Bruker, 1999)'
_computing_structure_solution 'SHELXTL-NT (Bruker, 1999)'
_diffrn_ambient_temperature 150(2)
_diffrn_measured_fraction_theta_full 0.998
_diffrn_measured_fraction_theta_max 0.998
_diffrn_measurement_device_type 'Siemens SMART CCD area detector'
_diffrn_measurement_method 'phi and omega scans'
_diffrn_radiation_monochromator graphite
_diffrn_radiation_source 'fine-focus sealed tube'
_diffrn_radiation_type MoK\a
_diffrn_radiation_wavelength 0.71073
_diffrn_reflns_av_R_equivalents 0.0712
_diffrn_reflns_av_sigmaI/netI 0.0514
_diffrn_reflns_limit_h_max 18
_diffrn_reflns_limit_h_min -18
_diffrn_reflns_limit_k_max 11
_diffrn_reflns_limit_k_min -11
_diffrn_reflns_limit_l_max 17
_diffrn_reflns_limit_l_min -17
_diffrn_reflns_number 5677
_diffrn_reflns_theta_full 25.04
_diffrn_reflns_theta_max 25.04
_diffrn_reflns_theta_min 2.60
_exptl_absorpt_coefficient_mu 2.287
_exptl_absorpt_correction_T_max 0.73
_exptl_absorpt_correction_T_min 0.47
_exptl_absorpt_correction_type multi-scan
_exptl_absorpt_process_details SADABS
_exptl_crystal_colour Green
_exptl_crystal_density_diffrn 1.681
_exptl_crystal_description block
_exptl_crystal_F_000 984.0
_exptl_crystal_size_max 0.54
_exptl_crystal_size_mid 0.28
_exptl_crystal_size_min 0.14
_refine_diff_density_max 1.219
_refine_diff_density_min -0.616
_refine_diff_density_rms 0.129
_refine_ls_extinction_method none
_refine_ls_goodness_of_fit_ref 1.152
_refine_ls_hydrogen_treatment constr
_refine_ls_matrix_type full
_refine_ls_number_parameters 121
_refine_ls_number_reflns 1676
_refine_ls_number_restraints 0
_refine_ls_restrained_S_all 1.152
_refine_ls_R_factor_all 0.0406
_refine_ls_R_factor_gt 0.0392
_refine_ls_shift/su_max 0.001
_refine_ls_shift/su_mean 0.000
_refine_ls_structure_factor_coef Fsqd
_refine_ls_weighting_details 'calc w=1/[\s^2^(Fo^2^)+(0.0281P)^2^+13.1233P] where P=(Fo^2^+2Fc^2^)/3'
_refine_ls_weighting_scheme calc
_refine_ls_wR_factor_gt 0.1152
_refine_ls_wR_factor_ref 0.1158
_reflns_number_gt 1578
_reflns_number_total 1676
_reflns_threshold_expression >2sigma(I)
_cod_data_source_file ic3027804_si_002.cif
_cod_data_source_block bis-N-acetamide-tetrakis-mu2-O,O'-acetate-dicopperII
_cod_original_sg_symbol_H-M 'C 2/c'
_cod_original_formula_sum 'C12 H22 Cu2 N2 O10 '
_cod_database_code 4335520

loop_
_symmetry_equiv_pos_as_xyz
'x, y, z'
'-x, y, -z+1/2'
'x+1/2, y+1/2, z'
'-x+1/2, y+1/2, -z+1/2'
'-x, -y, -z'
'x, -y, z-1/2'
'-x+1/2, -y+1/2, -z'
'x+1/2, -y+1/2, z-1/2'

loop_
_atom_site_label
_atom_site_type_symbol
_atom_site_fract_x
_atom_site_fract_y
_atom_site_fract_z
_atom_site_U_iso_or_equiv
_atom_site_adp_type
_atom_site_occupancy
_atom_site_symmetry_multiplicity
_atom_site_calc_flag
_atom_site_refinement_flags
O1 O -0.0094(2) 0.7917(3) 0.8702(2) 0.0264(6) Uani 1 1 d .
O6 O -0.0253(2) 0.5062(3) 0.8526(2) 0.0254(6) Uani 1 1 d .
Cu1 Cu 0.08307(3) 0.65996(5) 0.74735(4) 0.0214(2) Uani 1 1 d .
O4 O 0.1247(2) 0.5271(3) 0.8654(2) 0.0284(6) Uani 1 1 d .
O3 O 0.1232(2) 0.8136(3) 0.8474(2) 0.0285(7) Uani 1 1 d .
O5 O 0.2176(2) 0.6399(3) 0.7415(2) 0.0249(6) Uani 1 1 d .
C1 C 0.0737(3) 0.8438(4) 0.8924(3) 0.0236(9) Uani 1 1 d .
C2 C 0.0667(3) 0.4747(4) 0.8929(3) 0.0221(8) Uani 1 1 d .
N1 N 0.3036(3) 0.8299(4) 0.8253(4) 0.0386(10) Uani 1 1 d .
H1A H 0.2584 0.8559 0.8415 0.046 Uiso 1 1 calc R
H1B H 0.3573 0.8806 0.8450 0.046 Uiso 1 1 calc R
C5 C 0.1076(3) 0.3684(5) 0.9785(3) 0.0304(9) Uani 1 1 d .
H5A H 0.1627 0.3191 0.9780 0.046 Uiso 1 1 calc R
H5B H 0.0550 0.3025 0.9670 0.046 Uiso 1 1 calc R
H5C H 0.1320 0.4141 1.0466 0.046 Uiso 1 1 calc R
C3 C 0.2909(3) 0.7156(4) 0.7716(3) 0.0250(9) Uani 1 1 d .
C6 C 0.1177(3) 0.9519(5) 0.9778(3) 0.0308(9) Uani 1 1 d .
H6A H 0.1076 1.0438 0.9459 0.046 Uiso 1 1 calc R
H6B H 0.1892 0.9347 1.0228 0.046 Uiso 1 1 calc R
H6C H 0.0848 0.9473 1.0200 0.046 Uiso 1 1 calc R
C4 C 0.3723(4) 0.6750(5) 0.7481(4) 0.0378(11) Uani 1 1 d .
H4A H 0.4034 0.5885 0.7845 0.057 Uiso 1 1 calc R
H4B H 0.4228 0.7483 0.7722 0.057 Uiso 1 1 calc R
H4C H 0.3435 0.6620 0.6722 0.057 Uiso 1 1 calc R

loop_
_atom_site_aniso_label
_atom_site_aniso_U_11
_atom_site_aniso_U_22
_atom_site_aniso_U_33
_atom_site_aniso_U_23
_atom_site_aniso_U_13
_atom_site_aniso_U_12
O1 0.0237(15) 0.0274(15) 0.0296(16) -0.0053(12) 0.0145(13) -0.0040(11)
O6 0.0190(14) 0.0266(15) 0.0296(15) 0.0039(12) 0.0113(12) 0.0000(11)
Cu1 0.0169(3) 0.0227(3) 0.0244(3) -0.00072(18) 0.0102(2) -0.00031(17)
O4 0.0189(14) 0.0352(16) 0.0282(15) 0.0050(13) 0.0097(12) 0.0022(12)
O3 0.0247(16) 0.0295(15) 0.0337(17) -0.0085(12) 0.0165(14) -0.0054(12)
O5 0.0198(15) 0.0265(14) 0.0298(16) -0.0015(12) 0.0133(12) -0.0022(11)
C1 0.023(2) 0.021(2) 0.023(2) 0.0047(15) 0.0091(17) 0.0031(15)
C2 0.021(2) 0.0234(19) 0.0197(19) -0.0037(15) 0.0089(16) -0.0014(15)
N1 0.032(2) 0.028(2) 0.064(3) -0.0125(18) 0.031(2) -0.0091(15)
C5 0.031(2) 0.033(2) 0.026(2) 0.0030(18) 0.0126(19) 0.0034(18)
C3 0.022(2) 0.029(2) 0.025(2) 0.0059(17) 0.0130(17) 0.0032(16)
C6 0.032(2) 0.033(2) 0.026(2) -0.0056(18) 0.0135(19) -0.0039(18)
C4 0.027(2) 0.049(3) 0.046(3) -0.009(2) 0.024(2) -0.009(2)

loop_
_atom_type_symbol
_atom_type_description
_atom_type_scat_dispersion_real
_atom_type_scat_dispersion_imag
_atom_type_scat_source
C C 0.0033 0.0016 'International Tables Vol C Tables 4.2.6.8 and 6.1.1.4'
H H 0.0000 0.0000 'International Tables Vol C Tables 4.2.6.8 and 6.1.1.4'
N N 0.0061 0.0033 'International Tables Vol C Tables 4.2.6.8 and 6.1.1.4'
O O 0.0106 0.0060 'International Tables Vol C Tables 4.2.6.8 and 6.1.1.4'
Cu Cu 0.3201 1.2651 'International Tables Vol C Tables 4.2.6.8 and 6.1.1.4'

loop_
_geom_angle_atom_site_label_1
_geom_angle_atom_site_label_2
_geom_angle_atom_site_label_3
_geom_angle
_geom_angle_site_symmetry_1
_geom_angle_site_symmetry_3
C1 O1 Cu1 123.4(3) . 2_556
C2 O6 Cu1 121.0(3) . 2_556
O3 Cu1 O6 171.99(12) . 2_556
O3 Cu1 O1 89.73(13) . 2_556
O6 Cu1 O1 89.18(12) 2_556 2_556
O3 Cu1 O4 89.58(13) . .
O6 Cu1 O4 89.49(13) 2_556 .
O1 Cu1 O4 165.56(11) 2_556 .
O3 Cu1 O5 98.48(12) . .
O6 Cu1 O5 89.52(11) 2_556 .
O1 Cu1 O5 99.96(11) 2_556 .
O4 Cu1 O5 94.40(11) . .
C2 O4 Cu1 124.4(3) . .
C1 O3 Cu1 121.1(3) . .
C3 O5 Cu1 132.3(3) . .
O1 C1 O3 125.0(4) . .
O1 C1 C6 118.1(4) . .
O3 C1 C6 116.9(4) . .
O4 C2 O6 124.3(4) . .
O4 C2 C5 118.3(4) . .
O6 C2 C5 117.4(4) . .
O5 C3 N1 123.5(4) . .
O5 C3 C4 119.1(4) . .
N1 C3 C4 117.5(4) . .
C3 N1 H1A 120.0 . .
C3 N1 H1B 120.0 . .
H1A N1 H1B 120.0 . .
C2 C5 H5A 109.5 . .
C2 C5 H5B 109.5 . .
H5A C5 H5B 109.5 . .
C2 C5 H5C 109.5 . .
H5A C5 H5C 109.5 . .
H5B C5 H5C 109.5 . .
C1 C6 H6A 109.5 . .
C1 C6 H6B 109.5 . .
H6A C6 H6B 109.5 . .
C1 C6 H6C 109.5 . .
H6A C6 H6C 109.5 . .
H6B C6 H6C 109.5 . .
C3 C4 H4A 109.5 . .
C3 C4 H4B 109.5 . .
H4A C4 H4B 109.5 . .
C3 C4 H4C 109.5 . .
H4A C4 H4C 109.5 . .
H4B C4 H4C 109.5 . .

loop_
_geom_bond_atom_site_label_1
_geom_bond_atom_site_label_2
_geom_bond_distance
_geom_bond_site_symmetry_2
_geom_bond_publ_flag
O1 C1 1.262(5) . y
O1 Cu1 1.985(3) 2_556 y
O6 C2 1.275(5) . ?
O6 Cu1 1.963(3) 2_556 y
Cu1 O3 1.960(3) . y
Cu1 O6 1.963(3) 2_556 y
Cu1 O1 1.985(3) 2_556 y
Cu1 O4 1.988(3) . y
Cu1 O5 2.134(3) . y
Cu1 Cu1 2.6092(9) 2_556 y
O4 C2 1.260(5) . ?
O3 C1 1.269(5) . ?
O5 C3 1.231(5) . ?
C1 C6 1.508(6) . ?
C2 C5 1.498(6) . ?
N1 C3 1.314(6) . ?
C3 C4 1.515(6) . ?
C5 H5A 0.9800 . ?
C5 H5B 0.9800 . ?
C5 H5C 0.9800 . ?
C6 H6A 0.9800 . ?
C6 H6B 0.9800 . ?
C6 H6C 0.9800 . ?
C4 H4A 0.9800 . ?
C4 H4B 0.9800 . ?
C4 H4C 0.9800 . ?

loop_
_geom_hbond_atom_site_label_D
_geom_hbond_atom_site_label_H
_geom_hbond_atom_site_label_A
_geom_hbond_distance_DH
_geom_hbond_distance_HA
_geom_hbond_distance_DA
_geom_hbond_angle_DHA
_geom_hbond_site_symmetry_A
N1 H1A O3 0.88 2.17 2.969(5) 150.1 .
N1 H1B O6 0.88 2.14 3.002(5) 166.0 3

loop_
_geom_torsion_atom_site_label_1
_geom_torsion_atom_site_label_2
_geom_torsion_atom_site_label_3
_geom_torsion_atom_site_label_4
_geom_torsion
_geom_torsion_site_symmetry_1
O3 Cu1 O4 C2 95.5(3) .
O6 Cu1 O4 C2 -76.6(3) 2_556
O1 Cu1 O4 C2 8.2(7) 2_556
O5 Cu1 O4 C2 -166.1(3) .
Cu1 Cu1 O4 C2 9.6(3) 2_556
O6 Cu1 O3 C1 12.7(11) 2_556
O1 Cu1 O3 C1 94.9(3) 2_556
O4 Cu1 O3 C1 -70.7(3) .
O5 Cu1 O3 C1 -165.1(3) .
Cu1 Cu1 O3 C1 11.9(3) 2_556
O3 Cu1 O5 C3 -13.8(4) .
O6 Cu1 O5 C3 166.5(4) 2_556
O1 Cu1 O5 C3 77.4(4) 2_556
O4 Cu1 O5 C3 -104.1(4) .
Cu1 Cu1 O5 C3 -158.7(7) 2_556
Cu1 O1 C1 O3 -4.2(6) 2_556
Cu1 O1 C1 C6 174.9(3) 2_556
Cu1 O3 C1 O1 -8.3(5) .
Cu1 O3 C1 C6 172.6(3) .
Cu1 O4 C2 O6 -4.2(6) .
Cu1 O4 C2 C5 175.7(3) .
Cu1 O6 C2 O4 -7.7(5) 2_556
Cu1 O6 C2 C5 172.3(3) 2_556
Cu1 O5 C3 N1 5.8(6) .
Cu1 O5 C3 C4 -175.5(3) .
